data_4036178
loop_
_publ_author_name
'Kumari, A. Leela Siva'
'Swamy, K. C. Kumara'

_publ_section_title
;
 Divergence in the reactivity between amine- and phosphine-catalyzed
 cycloaddition reactions of allenoates with enynals: one-pot
 gold-catalyzed synthesis of trisubstituted benzofurans from the [3 + 2]
 cycloadduct via 1,2-alkyl migration and dehydrogenation.
;
_journal_issue 8
_journal_name_full 'The Journal of organic chemistry'
_journal_page_first 4084
_journal_page_last 4096
_journal_paper_doi 10.1021/acs.joc.5b00415
_journal_volume 80
_journal_year 2015
_chemical_formula_sum 'C24 H22 O3'
_chemical_formula_weight 358.42
_space_group_IT_number 14
_space_group_name_Hall '-P 2yn'
_space_group_name_H-M_alt 'P 1 21/n 1'
_symmetry_cell_setting monoclinic
_symmetry_space_group_name_H-M 'P 1 21/n 1'
_atom_sites_solution_hydrogens geom
_atom_sites_solution_primary direct
_atom_sites_solution_secondary difmap
_audit_creation_method SHELXL-97
_cell_angle_alpha 90.00
_cell_angle_beta 99.10(2)
_cell_angle_gamma 90.00
_cell_formula_units_Z 4
_cell_length_a 15.467(3)
_cell_length_b 5.7705(10)
_cell_length_c 22.341(5)
_cell_measurement_reflns_used 1346
_cell_measurement_temperature 293(2)
_cell_measurement_theta_max 22.9390
_cell_measurement_theta_min 3.8750
_cell_volume 1968.9(7)
_computing_cell_refinement 'CrysAlisPro, Oxford Diffraction Ltd.'
_computing_data_collection 'CrysAlisPro, Oxford Diffraction Ltd.'
_computing_data_reduction 'CrysAlisPro, Oxford Diffraction Ltd.'
_computing_structure_refinement 'SHELXL-97 (Sheldrick, 1997)'
_computing_structure_solution 'SHELXS-97 (Sheldrick, 1990)'
_diffrn_ambient_temperature 293(2)
_diffrn_measured_fraction_theta_full 'ACTA 50'
_diffrn_measured_fraction_theta_max 0.851
_diffrn_measurement_device_type 'Xcalibur, Eos, Gemini'
_diffrn_measurement_method '\w scans'
_diffrn_radiation_monochromator graphite
_diffrn_radiation_source 'fine-focus sealed tube'
_diffrn_radiation_type MoK\a
_diffrn_radiation_wavelength 0.71073
_diffrn_reflns_av_R_equivalents 0.0307
_diffrn_reflns_av_sigmaI/netI 0.0570
_diffrn_reflns_limit_h_max 10
_diffrn_reflns_limit_h_min -20
_diffrn_reflns_limit_k_max 4
_diffrn_reflns_limit_k_min -7
_diffrn_reflns_limit_l_max 29
_diffrn_reflns_limit_l_min -30
_diffrn_reflns_number 8508
_diffrn_reflns_theta_full 'ACTA 50'
_diffrn_reflns_theta_max 29.03
_diffrn_reflns_theta_min 2.88
_diffrn_standards_decay_% none
_diffrn_standards_interval_count 'not applicable'
_diffrn_standards_interval_time 'not applicable'
_diffrn_standards_number 'not applicable'
_exptl_absorpt_coefficient_mu 0.079
_exptl_absorpt_correction_T_max 1.00000
_exptl_absorpt_correction_T_min 0.90733
_exptl_absorpt_correction_type multi-scan
_exptl_absorpt_process_details 'CrysAlisPro, Oxford Diffraction Ltd.'
_exptl_crystal_colour colourless
_exptl_crystal_density_diffrn 1.209
_exptl_crystal_density_method 'not measured'
_exptl_crystal_description block
_exptl_crystal_F_000 760
_exptl_crystal_size_max 0.24
_exptl_crystal_size_mid 0.18
_exptl_crystal_size_min 0.16
_refine_diff_density_max 0.159
_refine_diff_density_min -0.158
_refine_diff_density_rms 0.032
_refine_ls_extinction_method none
_refine_ls_goodness_of_fit_ref 1.024
_refine_ls_hydrogen_treatment mixed
_refine_ls_matrix_type full
_refine_ls_number_parameters 246
_refine_ls_number_reflns 4472
_refine_ls_number_restraints 0
_refine_ls_restrained_S_all 1.024
_refine_ls_R_factor_all 0.1545
_refine_ls_R_factor_gt 0.0701
_refine_ls_shift/su_max 0.000
_refine_ls_shift/su_mean 0.000
_refine_ls_structure_factor_coef Fsqd
_refine_ls_weighting_details 'calc w=1/[\s^2^(Fo^2^)+(0.0553P)^2^+0.2039P] where P=(Fo^2^+2Fc^2^)/3'
_refine_ls_weighting_scheme calc
_refine_ls_wR_factor_gt 0.1344
_refine_ls_wR_factor_ref 0.1746
_reflns_number_gt 2065
_reflns_number_total 4472
_reflns_threshold_expression >2sigma(I)
_cod_data_source_file jo5b00415_si_002.cif
_cod_data_source_block compd-13ca
_cod_database_code 4036178

loop_
_symmetry_equiv_pos_as_xyz
'x, y, z'
'-x+1/2, y+1/2, -z+1/2'
'-x, -y, -z'
'x-1/2, -y-1/2, z-1/2'

loop_
_atom_site_label
_atom_site_type_symbol
_atom_site_fract_x
_atom_site_fract_y
_atom_site_fract_z
_atom_site_U_iso_or_equiv
_atom_site_adp_type
_atom_site_occupancy
_atom_site_symmetry_multiplicity
_atom_site_calc_flag
_atom_site_refinement_flags
O1 O 0.09988(11) 0.2983(3) 0.02068(8) 0.0669(5) Uani 1 1 d .
C12 C 0.07204(15) 0.3874(4) 0.07093(11) 0.0568(6) Uani 1 1 d .
C8 C 0.26590(18) 0.7112(4) -0.01267(12) 0.0680(7) Uani 1 1 d .
O2 O -0.00673(13) 0.4742(3) 0.18056(9) 0.0875(6) Uani 1 1 d .
C10 C 0.15928(16) 0.4155(4) -0.00786(12) 0.0615(7) Uani 1 1 d .
C9 C 0.20359(16) 0.5962(4) 0.01702(11) 0.0608(6) Uani 1 1 d .
O3 O -0.06885(13) 0.1313(3) 0.16109(9) 0.0902(6) Uani 1 1 d .
C15 C 0.25579(15) 0.5996(4) 0.12957(11) 0.0594(6) Uani 1 1 d .
C14 C 0.18921(15) 0.6852(4) 0.07723(11) 0.0612(7) Uani 1 1 d .
H14 H 0.1946 0.8543 0.0761 0.073 Uiso 1 1 calc R
C21 C 0.02321(16) 0.2481(4) 0.09764(12) 0.0627(7) Uani 1 1 d .
H21 H 0.0135 0.1003 0.0814 0.075 Uiso 1 1 calc R
C7 C 0.31719(18) 0.8186(5) -0.03526(12) 0.0720(7) Uani 1 1 d .
C22 C -0.01694(17) 0.3032(5) 0.15003(12) 0.0675(7) Uani 1 1 d .
C13 C 0.09533(15) 0.6310(4) 0.08526(12) 0.0655(7) Uani 1 1 d .
H13A H 0.0882 0.6630 0.1268 0.079 Uiso 1 1 calc R
H13B H 0.0557 0.7313 0.0590 0.079 Uiso 1 1 calc R
C6 C 0.37663(16) 0.9490(5) -0.06439(13) 0.0672(7) Uani 1 1 d .
C16 C 0.29601(17) 0.3891(4) 0.12911(14) 0.0792(8) Uani 1 1 d .
H16 H 0.2842 0.2943 0.0951 0.095 Uiso 1 1 calc R
C11 C 0.16639(18) 0.3027(4) -0.06601(12) 0.0785(8) Uani 1 1 d .
H11A H 0.1833 0.1438 -0.0589 0.118 Uiso 1 1 calc R
H11B H 0.2097 0.3814 -0.0849 0.118 Uiso 1 1 calc R
H11C H 0.1108 0.3094 -0.0921 0.118 Uiso 1 1 calc R
C20 C 0.27506(19) 0.7326(5) 0.18026(14) 0.0823(8) Uani 1 1 d .
H20 H 0.2478 0.8759 0.1814 0.099 Uiso 1 1 calc R
C1 C 0.3979(2) 0.8748(5) -0.11820(15) 0.0902(9) Uani 1 1 d .
H1 H 0.3741 0.7377 -0.1354 0.108 Uiso 1 1 calc R
C5 C 0.4126(2) 1.1512(5) -0.04017(14) 0.0868(9) Uani 1 1 d .
H5 H 0.3984 1.2053 -0.0037 0.104 Uiso 1 1 calc R
C4 C 0.4690(2) 1.2737(6) -0.06887(18) 0.1043(11) Uani 1 1 d .
H4 H 0.4936 1.4103 -0.0519 0.125 Uiso 1 1 calc R
C19 C 0.3328(2) 0.6631(8) 0.22939(16) 0.1074(11) Uani 1 1 d .
H19 H 0.3446 0.7583 0.2633 0.129 Uiso 1 1 calc R
C2 C 0.4537(2) 0.9999(7) -0.14682(17) 0.1092(11) Uani 1 1 d .
H2 H 0.4675 0.9491 -0.1837 0.131 Uiso 1 1 calc R
C3 C 0.4890(2) 1.1976(7) -0.1217(2) 0.1082(12) Uani 1 1 d .
H3 H 0.5276 1.2820 -0.1412 0.130 Uiso 1 1 calc R
C17 C 0.3544(2) 0.3160(6) 0.17916(18) 0.0992(11) Uani 1 1 d .
H17 H 0.3810 0.1715 0.1789 0.119 Uiso 1 1 calc R
C23 C -0.1161(3) 0.1628(7) 0.21102(16) 0.1301(14) Uani 1 1 d .
H23A H -0.0750 0.1896 0.2479 0.156 Uiso 1 1 calc R
H23B H -0.1537 0.2975 0.2037 0.156 Uiso 1 1 calc R
C18 C 0.3728(2) 0.4563(8) 0.22875(17) 0.1065(12) Uani 1 1 d .
H18 H 0.4129 0.4090 0.2620 0.128 Uiso 1 1 calc R
C24 C -0.1666(3) -0.0332(7) 0.21809(17) 0.1492(16) Uani 1 1 d .
H24A H -0.2088 -0.0557 0.1821 0.224 Uiso 1 1 calc R
H24B H -0.1965 -0.0118 0.2522 0.224 Uiso 1 1 calc R
H24C H -0.1293 -0.1667 0.2247 0.224 Uiso 1 1 calc R

loop_
_atom_site_aniso_label
_atom_site_aniso_U_11
_atom_site_aniso_U_22
_atom_site_aniso_U_33
_atom_site_aniso_U_23
_atom_site_aniso_U_13
_atom_site_aniso_U_12
O1 0.0649(11) 0.0584(10) 0.0804(13) -0.0104(9) 0.0211(10) -0.0044(8)
C12 0.0476(14) 0.0514(14) 0.0709(17) -0.0052(13) 0.0076(12) 0.0078(11)
C8 0.0634(17) 0.0676(16) 0.0712(18) 0.0119(14) 0.0051(15) 0.0045(13)
O2 0.0967(15) 0.0788(12) 0.0904(15) -0.0201(11) 0.0248(11) -0.0009(11)
C10 0.0549(15) 0.0595(15) 0.0701(18) 0.0022(14) 0.0098(13) 0.0067(12)
C9 0.0559(15) 0.0587(15) 0.0671(17) 0.0083(13) 0.0077(13) 0.0051(12)
O3 0.1008(15) 0.0911(13) 0.0858(14) -0.0084(11) 0.0371(12) -0.0226(12)
C15 0.0537(15) 0.0564(14) 0.0688(17) 0.0002(13) 0.0122(13) -0.0099(12)
C14 0.0602(16) 0.0429(12) 0.0813(19) -0.0007(13) 0.0131(14) -0.0022(11)
C21 0.0610(16) 0.0497(14) 0.0779(19) -0.0057(13) 0.0122(14) 0.0044(12)
C7 0.0625(17) 0.0748(18) 0.0777(19) 0.0170(15) 0.0078(15) 0.0070(14)
C22 0.0641(17) 0.0656(16) 0.0727(19) -0.0002(16) 0.0102(14) 0.0066(14)
C13 0.0590(16) 0.0517(14) 0.0857(19) -0.0062(13) 0.0112(13) 0.0043(11)
C6 0.0576(16) 0.0730(18) 0.0720(19) 0.0182(15) 0.0134(14) 0.0091(14)
C16 0.0698(18) 0.0650(17) 0.099(2) 0.0047(16) 0.0019(16) 0.0011(14)
C11 0.0722(18) 0.0869(18) 0.077(2) -0.0030(16) 0.0140(15) 0.0054(14)
C20 0.077(2) 0.093(2) 0.079(2) -0.0118(18) 0.0187(17) -0.0112(16)
C1 0.090(2) 0.087(2) 0.097(2) 0.0068(19) 0.0246(19) -0.0001(17)
C5 0.090(2) 0.086(2) 0.086(2) 0.0087(18) 0.0187(18) -0.0114(17)
C4 0.110(3) 0.094(2) 0.108(3) 0.021(2) 0.015(2) -0.028(2)
C19 0.094(3) 0.152(3) 0.076(2) -0.006(2) 0.011(2) -0.028(2)
C2 0.107(3) 0.123(3) 0.106(3) 0.013(2) 0.044(2) 0.006(2)
C3 0.085(2) 0.128(3) 0.116(3) 0.043(3) 0.028(2) -0.011(2)
C17 0.071(2) 0.092(2) 0.130(3) 0.031(2) 0.002(2) 0.0002(16)
C23 0.171(4) 0.137(3) 0.102(3) -0.020(2) 0.082(3) -0.043(3)
C18 0.073(2) 0.152(3) 0.091(3) 0.039(3) 0.0008(19) -0.027(2)
C24 0.166(4) 0.165(4) 0.136(4) 0.017(3) 0.084(3) -0.015(3)

loop_
_atom_type_symbol
_atom_type_description
_atom_type_scat_dispersion_real
_atom_type_scat_dispersion_imag
_atom_type_scat_source
C C 0.0033 0.0016 'International Tables Vol C Tables 4.2.6.8 and 6.1.1.4'
H H 0.0000 0.0000 'International Tables Vol C Tables 4.2.6.8 and 6.1.1.4'
O O 0.0106 0.0060 'International Tables Vol C Tables 4.2.6.8 and 6.1.1.4'

loop_
_geom_angle_atom_site_label_1
_geom_angle_atom_site_label_2
_geom_angle_atom_site_label_3
_geom_angle
C12 O1 C10 121.11(18)
C21 C12 O1 115.1(2)
C21 C12 C13 128.7(2)
O1 C12 C13 116.1(2)
C7 C8 C9 176.0(3)
C9 C10 O1 122.2(2)
C9 C10 C11 127.9(3)
O1 C10 C11 109.9(2)
C10 C9 C8 121.2(2)
C10 C9 C14 120.7(2)
C8 C9 C14 118.1(2)
C22 O3 C23 116.5(2)
C20 C15 C16 117.9(3)
C20 C15 C14 119.4(2)
C16 C15 C14 122.6(2)
C9 C14 C15 113.87(19)
C9 C14 C13 108.5(2)
C15 C14 C13 112.7(2)
C12 C21 C22 126.0(2)
C8 C7 C6 177.9(3)
O2 C22 O3 122.8(3)
O2 C22 C21 127.5(3)
O3 C22 C21 109.7(2)
C12 C13 C14 112.03(19)
C1 C6 C5 118.5(3)
C1 C6 C7 120.0(3)
C5 C6 C7 121.5(3)
C15 C16 C17 120.2(3)
C15 C20 C19 122.3(3)
C2 C1 C6 120.5(3)
C4 C5 C6 120.6(3)
C3 C4 C5 120.0(3)
C18 C19 C20 119.8(3)
C3 C2 C1 119.9(4)
C4 C3 C2 120.6(3)
C18 C17 C16 120.0(3)
C24 C23 O3 110.3(3)
C19 C18 C17 119.8(3)

loop_
_geom_bond_atom_site_label_1
_geom_bond_atom_site_label_2
_geom_bond_distance
O1 C12 1.365(3)
O1 C10 1.376(3)
C12 C21 1.310(3)
C12 C13 1.474(3)
C8 C7 1.181(4)
C8 C9 1.418(4)
O2 C22 1.195(3)
C10 C9 1.321(3)
C10 C11 1.472(3)
C9 C14 1.489(3)
O3 C22 1.324(3)
O3 C23 1.438(3)
C15 C20 1.361(3)
C15 C16 1.366(3)
C15 C14 1.514(3)
C14 C13 1.523(3)
C21 C22 1.445(3)
C7 C6 1.423(4)
C6 C1 1.364(4)
C6 C5 1.367(4)
C16 C17 1.387(4)
C20 C19 1.362(4)
C1 C2 1.360(4)
C5 C4 1.359(4)
C4 C3 1.341(5)
C19 C18 1.345(5)
C2 C3 1.348(4)
C17 C18 1.365(4)
C23 C24 1.398(4)
